data_7105356
loop_
_publ_author_name
'Hooper, Thomas N'
'Green, Michael'
'Russell, Christopher A'

_publ_section_title
;
 Cationic Au(I) alkyne complexes: synthesis, structure and reactivity.
;
_journal_issue 13
_journal_name_full 'Chemical communications (Cambridge, England)'
_journal_page_first 2313
_journal_page_last 2315
_journal_paper_doi 10.1039/b923900f
_journal_volume 46
_journal_year 2010
_chemical_formula_moiety 'C30 H63 Au2 P2, F6 Sb'
_chemical_formula_sum 'C30 H63 Au2 F6 P2 Sb'
_chemical_formula_weight 1115.43
_space_group_IT_number 19
_symmetry_cell_setting orthorhombic
_symmetry_space_group_name_Hall 'P 2ac 2ab'
_symmetry_space_group_name_H-M 'P 21 21 21'
_atom_sites_solution_hydrogens geom
_atom_sites_solution_primary direct
_atom_sites_solution_secondary difmap
_audit_creation_method SHELXL-97
_cell_angle_alpha 90.00
_cell_angle_beta 90.00
_cell_angle_gamma 90.00
_cell_formula_units_Z 4
_cell_length_a 8.9298(5)
_cell_length_b 13.1258(8)
_cell_length_c 33.338(2)
_cell_measurement_reflns_used 8169
_cell_measurement_temperature 100(2)
_cell_measurement_theta_max 29.556
_cell_measurement_theta_min 2.895
_cell_volume 3907.6(4)
_computing_cell_refinement 'Apex II (Bruker-AXS, 2007)'
_computing_data_collection 'Apex II (Bruker-AXS, 2007)'
_computing_data_reduction
;
SAINT v7.34A (Bruker-AXS, 2007) & XPREP v2005/4 (Bruker-AXS, 2005)
;
_computing_structure_refinement 'SHELXL-97 (Sheldrick, 1997)'
_computing_structure_solution 'SHELXS-97 (Sheldrick, 1990)'
_diffrn_ambient_temperature 100(2)
_diffrn_detector 'CCD plate'
_diffrn_detector_area_resol_mean 8.366
_diffrn_detector_type 'Bruker-AXS SMART APEX'
_diffrn_measured_fraction_theta_full 0.996
_diffrn_measured_fraction_theta_max 0.996
_diffrn_measurement_details 'frames, 0.3\% width'
_diffrn_measurement_device 'four-circle diffractometer'
_diffrn_measurement_device_type 'Bruker-AXS Kappa'
_diffrn_measurement_method '\w & \f scans'
_diffrn_measurement_specimen_support
;
glass fibre
;
_diffrn_radiation_collimation '0.5 mm double pinhole'
_diffrn_radiation_monochromator graphite
_diffrn_radiation_probe x-ray
_diffrn_radiation_type 'Mo K\a'
_diffrn_radiation_wavelength 0.71074
_diffrn_reflns_av_R_equivalents 0.0503
_diffrn_reflns_av_sigmaI/netI 0.0667
_diffrn_reflns_limit_h_max 12
_diffrn_reflns_limit_h_min -9
_diffrn_reflns_limit_k_max 15
_diffrn_reflns_limit_k_min -18
_diffrn_reflns_limit_l_max 46
_diffrn_reflns_limit_l_min -46
_diffrn_reflns_number 31705
_diffrn_reflns_theta_full 29.69
_diffrn_reflns_theta_max 29.69
_diffrn_reflns_theta_min 3.31
_diffrn_source 'sealed X-ray tube'
_diffrn_source_current 40
_diffrn_source_power 2
_diffrn_source_size '0.4 x 8 mm fine focus'
_diffrn_source_target Mo
_diffrn_source_type 'Bruker-AXS KFF Mo 2K 90\% Ceramic'
_diffrn_source_voltage 50
_exptl_absorpt_coefficient_mu 8.305
_exptl_absorpt_correction_T_max 0.660
_exptl_absorpt_correction_T_min 0.386
_exptl_absorpt_correction_type multi-scan
_exptl_absorpt_process_details SADABS-2007/4
_exptl_crystal_colour Colourless
_exptl_crystal_density_diffrn 1.896
_exptl_crystal_density_method 'not measured'
_exptl_crystal_description Fragment
_exptl_crystal_F_000 2144
_exptl_crystal_size_max 0.20
_exptl_crystal_size_mid 0.15
_exptl_crystal_size_min 0.05
_refine_diff_density_max 0.838
_refine_diff_density_min -0.811
_refine_diff_density_rms 0.180
_refine_ls_abs_structure_details 'Flack H D (1983), Acta Cryst. A39, 876-881'
_refine_ls_abs_structure_Flack 0.191(4)
_refine_ls_extinction_method none
_refine_ls_goodness_of_fit_ref 0.846
_refine_ls_hydrogen_treatment constr
_refine_ls_matrix_type full
_refine_ls_number_parameters 392
_refine_ls_number_reflns 10862
_refine_ls_number_restraints 0
_refine_ls_restrained_S_all 0.846
_refine_ls_R_factor_all 0.0407
_refine_ls_R_factor_gt 0.0309
_refine_ls_shift/su_max 0.002
_refine_ls_shift/su_mean 0.000
_refine_ls_structure_factor_coef Fsqd
_refine_ls_weighting_details 'calc w=1/[\s^2^(Fo^2^)+(0.0296P)^2^+0.6105P] where P=(Fo^2^+2Fc^2^)/3'
_refine_ls_weighting_scheme calc
_refine_ls_wR_factor_gt 0.0606
_refine_ls_wR_factor_ref 0.0650
_reflns_number_gt 9508
_reflns_number_total 10862
_reflns_threshold_expression >2sigma(I)
_cod_data_source_file b923900f.txt
_cod_data_source_block 4
_cod_depositor_comments
;
The following automatic conversions were performed:
'_symmetry_cell_setting' value 'Orthorhombic' changed to 'orthorhombic'
according to '/home/saulius/struct/CIF-dictionaries/cif_core.dic'
dictionary named 'cif_core.dic' version 2.4.1 from
2010-06-29.

'_diffrn_radiation_probe' value 'X-ray' changed to 'x-ray'
according to '/home/saulius/struct/CIF-dictionaries/cif_core.dic'
dictionary named 'cif_core.dic' version 2.4.1 from 2010-06-29.

Automatic conversion script
Id: cif_fix_enum 1527 2010-12-29 10:47:43Z saulius 
;
_cod_database_code 7105356

loop_
_symmetry_equiv_pos_as_xyz
'x, y, z'
'-x+1/2, -y, z+1/2'
'-x, y+1/2, -z+1/2'
'x+1/2, -y+1/2, -z'

loop_
_atom_site_label
_atom_site_type_symbol
_atom_site_fract_x
_atom_site_fract_y
_atom_site_fract_z
_atom_site_U_iso_or_equiv
_atom_site_adp_type
_atom_site_occupancy
_atom_site_symmetry_multiplicity
_atom_site_calc_flag
_atom_site_refinement_flags
_atom_site_disorder_assembly
_atom_site_disorder_group
C1 C 0.6115(6) 0.3659(4) 0.08957(15) 0.0135(11) Uani 1 1 d . . .
C2 C 0.6094(6) 0.4540(5) 0.10114(17) 0.0181(12) Uani 1 1 d . . .
C3 C 0.6284(7) 0.5655(4) 0.10892(18) 0.0193(12) Uani 1 1 d . . .
C4 C 0.7368(8) 0.6081(5) 0.07710(19) 0.0278(15) Uani 1 1 d . . .
H4A H 0.6909 0.6025 0.0505 0.042 Uiso 1 1 calc R . .
H4B H 0.8303 0.5691 0.0776 0.042 Uiso 1 1 calc R . .
H4C H 0.7580 0.6798 0.0829 0.042 Uiso 1 1 calc R . .
C5 C 0.4798(7) 0.6211(5) 0.1056(2) 0.0301(15) Uani 1 1 d . . .
H5A H 0.4425 0.6162 0.0781 0.045 Uiso 1 1 calc R . .
H5B H 0.4938 0.6929 0.1127 0.045 Uiso 1 1 calc R . .
H5C H 0.4072 0.5901 0.1240 0.045 Uiso 1 1 calc R . .
C6 C 0.6944(7) 0.5830(5) 0.15076(18) 0.0246(14) Uani 1 1 d . . .
H6A H 0.7138 0.6558 0.1546 0.037 Uiso 1 1 calc R . .
H6B H 0.7885 0.5450 0.1533 0.037 Uiso 1 1 calc R . .
H6C H 0.6233 0.5592 0.1711 0.037 Uiso 1 1 calc R . .
Au1 Au 0.62864(2) 0.226553(16) 0.064209(6) 0.01245(5) Uani 1 1 d . . .
P1 P 0.64754(17) 0.06965(11) 0.03376(4) 0.0119(3) Uani 1 1 d . . .
C7 C 0.5038(6) -0.0176(4) 0.05789(17) 0.0178(12) Uani 1 1 d . . .
C8 C 0.4662(7) -0.1152(5) 0.03384(19) 0.0220(13) Uani 1 1 d . . .
H8A H 0.5585 -0.1531 0.0284 0.033 Uiso 1 1 calc R . .
H8B H 0.4186 -0.0964 0.0084 0.033 Uiso 1 1 calc R . .
H8C H 0.3976 -0.1579 0.0495 0.033 Uiso 1 1 calc R . .
C9 C 0.3578(6) 0.0439(5) 0.0642(2) 0.0214(12) Uani 1 1 d . . .
H9A H 0.2867 0.0032 0.0798 0.032 Uiso 1 1 calc R . .
H9B H 0.3137 0.0604 0.0380 0.032 Uiso 1 1 calc R . .
H9C H 0.3805 0.1070 0.0786 0.032 Uiso 1 1 calc R . .
C10 C 0.5579(7) -0.0489(5) 0.10015(17) 0.0206(13) Uani 1 1 d . . .
H10A H 0.5854 0.0121 0.1154 0.031 Uiso 1 1 calc R . .
H10B H 0.6452 -0.0937 0.0977 0.031 Uiso 1 1 calc R . .
H10C H 0.4773 -0.0850 0.1141 0.031 Uiso 1 1 calc R . .
C11 C 0.8424(6) 0.0161(4) 0.04101(17) 0.0148(12) Uani 1 1 d . . .
C12 C 0.8560(7) -0.0985(4) 0.03381(19) 0.0206(13) Uani 1 1 d . . .
H12A H 0.8173 -0.1150 0.0071 0.031 Uiso 1 1 calc R . .
H12B H 0.7979 -0.1352 0.0541 0.031 Uiso 1 1 calc R . .
H12C H 0.9614 -0.1187 0.0356 0.031 Uiso 1 1 calc R . .
C13 C 0.8960(7) 0.0421(5) 0.08364(18) 0.0191(13) Uani 1 1 d . . .
H13A H 0.8305 0.0089 0.1033 0.029 Uiso 1 1 calc R . .
H13B H 0.8925 0.1161 0.0876 0.029 Uiso 1 1 calc R . .
H13C H 0.9989 0.0180 0.0873 0.029 Uiso 1 1 calc R . .
C14 C 0.9529(6) 0.0706(5) 0.01281(19) 0.0228(14) Uani 1 1 d . . .
H14A H 1.0558 0.0540 0.0207 0.034 Uiso 1 1 calc R . .
H14B H 0.9376 0.1444 0.0146 0.034 Uiso 1 1 calc R . .
H14C H 0.9357 0.0480 -0.0148 0.034 Uiso 1 1 calc R . .
C15 C 0.6071(6) 0.0860(5) -0.02187(16) 0.0171(12) Uani 1 1 d . . .
C16 C 0.4395(7) 0.1097(5) -0.02695(19) 0.0214(14) Uani 1 1 d . . .
H16A H 0.4204 0.1323 -0.0545 0.032 Uiso 1 1 calc R . .
H16B H 0.4105 0.1638 -0.0082 0.032 Uiso 1 1 calc R . .
H16C H 0.3807 0.0483 -0.0214 0.032 Uiso 1 1 calc R . .
C17 C 0.6911(7) 0.1806(4) -0.03805(17) 0.0188(13) Uani 1 1 d . . .
H17A H 0.6531 0.1977 -0.0648 0.028 Uiso 1 1 calc R . .
H17B H 0.7984 0.1657 -0.0397 0.028 Uiso 1 1 calc R . .
H17C H 0.6748 0.2383 -0.0199 0.028 Uiso 1 1 calc R . .
C18 C 0.6456(7) -0.0068(5) -0.04753(17) 0.0204(13) Uani 1 1 d . . .
H18A H 0.5924 -0.0666 -0.0372 0.031 Uiso 1 1 calc R . .
H18B H 0.7537 -0.0191 -0.0465 0.031 Uiso 1 1 calc R . .
H18C H 0.6152 0.0057 -0.0753 0.031 Uiso 1 1 calc R . .
Au2 Au 0.47456(2) 0.352195(17) 0.144472(6) 0.01385(5) Uani 1 1 d . . .
P2 P 0.32852(17) 0.31310(11) 0.19872(4) 0.0145(3) Uani 1 1 d . . .
C19 C 0.2483(7) 0.1804(4) 0.19172(17) 0.0166(12) Uani 1 1 d . . .
C20 C 0.1287(8) 0.1838(5) 0.15878(16) 0.0214(13) Uani 1 1 d . . .
H20A H 0.0971 0.1143 0.1522 0.032 Uiso 1 1 calc R . .
H20B H 0.1702 0.2164 0.1348 0.032 Uiso 1 1 calc R . .
H20C H 0.0421 0.2229 0.1683 0.032 Uiso 1 1 calc R . .
C21 C 0.3716(8) 0.1103(4) 0.17550(17) 0.0220(13) Uani 1 1 d . . .
H21A H 0.4482 0.1003 0.1962 0.033 Uiso 1 1 calc R . .
H21B H 0.4173 0.1415 0.1518 0.033 Uiso 1 1 calc R . .
H21C H 0.3281 0.0443 0.1682 0.033 Uiso 1 1 calc R . .
C22 C 0.1797(7) 0.1334(5) 0.22951(18) 0.0228(13) Uani 1 1 d . . .
H22A H 0.1361 0.0669 0.2229 0.034 Uiso 1 1 calc R . .
H22B H 0.1014 0.1785 0.2399 0.034 Uiso 1 1 calc R . .
H22C H 0.2578 0.1246 0.2499 0.034 Uiso 1 1 calc R . .
C23 C 0.1739(7) 0.4112(4) 0.20085(18) 0.0174(12) Uani 1 1 d . . .
C24 C 0.1146(8) 0.4324(5) 0.15825(18) 0.0257(14) Uani 1 1 d . . .
H24A H 0.0559 0.3739 0.1490 0.039 Uiso 1 1 calc R . .
H24B H 0.1992 0.4436 0.1400 0.039 Uiso 1 1 calc R . .
H24C H 0.0511 0.4933 0.1587 0.039 Uiso 1 1 calc R . .
C25 C 0.2388(8) 0.5134(5) 0.2153(2) 0.0273(15) Uani 1 1 d . . .
H25A H 0.1635 0.5671 0.2121 0.041 Uiso 1 1 calc R . .
H25B H 0.3277 0.5304 0.1995 0.041 Uiso 1 1 calc R . .
H25C H 0.2665 0.5079 0.2437 0.041 Uiso 1 1 calc R . .
C26 C 0.0401(8) 0.3824(5) 0.2279(2) 0.0302(16) Uani 1 1 d . . .
H26A H -0.0326 0.4383 0.2281 0.045 Uiso 1 1 calc R . .
H26B H 0.0757 0.3700 0.2553 0.045 Uiso 1 1 calc R . .
H26C H -0.0076 0.3206 0.2175 0.045 Uiso 1 1 calc R . .
C27 C 0.4497(7) 0.3187(5) 0.24558(17) 0.0191(13) Uani 1 1 d . . .
C28 C 0.5594(8) 0.4081(5) 0.24254(19) 0.0263(15) Uani 1 1 d . . .
H28A H 0.5033 0.4722 0.2416 0.039 Uiso 1 1 calc R . .
H28B H 0.6193 0.4012 0.2181 0.039 Uiso 1 1 calc R . .
H28C H 0.6257 0.4081 0.2660 0.039 Uiso 1 1 calc R . .
C29 C 0.5490(7) 0.2216(5) 0.24781(18) 0.0234(13) Uani 1 1 d . . .
H29A H 0.5965 0.2099 0.2217 0.035 Uiso 1 1 calc R . .
H29B H 0.4867 0.1628 0.2548 0.035 Uiso 1 1 calc R . .
H29C H 0.6265 0.2310 0.2683 0.035 Uiso 1 1 calc R . .
C30 C 0.3604(8) 0.3263(5) 0.28495(17) 0.0262(14) Uani 1 1 d . . .
H30A H 0.4294 0.3232 0.3078 0.039 Uiso 1 1 calc R . .
H30B H 0.2893 0.2696 0.2866 0.039 Uiso 1 1 calc R . .
H30C H 0.3056 0.3910 0.2856 0.039 Uiso 1 1 calc R . .
Sb1 Sb 0.08697(4) 0.79164(3) 0.146122(12) 0.01473(8) Uani 1 1 d . . .
F1 F 0.0945(4) 0.6641(3) 0.12176(12) 0.0312(9) Uani 1 1 d . . .
F2 F 0.2867(4) 0.7795(4) 0.16275(12) 0.0388(10) Uani 1 1 d . . .
F3 F 0.1520(4) 0.8512(3) 0.09816(11) 0.0301(9) Uani 1 1 d . . .
F4 F -0.1128(4) 0.8077(3) 0.13002(11) 0.0278(9) Uani 1 1 d . . .
F5 F 0.0226(5) 0.7301(3) 0.19378(10) 0.0357(10) Uani 1 1 d . . .
F6 F 0.0787(5) 0.9199(3) 0.17052(13) 0.0394(11) Uani 1 1 d . . .

loop_
_atom_site_aniso_label
_atom_site_aniso_U_11
_atom_site_aniso_U_22
_atom_site_aniso_U_33
_atom_site_aniso_U_23
_atom_site_aniso_U_13
_atom_site_aniso_U_12
C1 0.017(3) 0.012(3) 0.012(2) -0.003(2) 0.005(2) 0.002(2)
C2 0.013(3) 0.022(3) 0.020(3) 0.003(2) 0.000(2) 0.000(2)
C3 0.022(3) 0.009(3) 0.027(3) -0.002(2) 0.002(3) 0.000(3)
C4 0.041(4) 0.013(3) 0.029(3) -0.003(3) 0.014(3) -0.010(3)
C5 0.029(4) 0.014(3) 0.048(4) -0.001(3) -0.001(3) 0.006(3)
C6 0.032(3) 0.019(3) 0.023(3) -0.003(3) -0.007(3) -0.006(3)
Au1 0.01476(9) 0.00879(9) 0.01380(9) -0.00117(8) 0.00090(8) -0.00079(9)
P1 0.0141(7) 0.0091(7) 0.0123(6) -0.0004(5) -0.0011(5) 0.0000(6)
C7 0.021(3) 0.015(3) 0.017(3) -0.002(2) 0.004(2) -0.002(2)
C8 0.026(3) 0.014(3) 0.026(3) -0.003(2) -0.003(3) -0.010(3)
C9 0.015(3) 0.023(3) 0.027(3) 0.002(3) 0.006(3) 0.000(3)
C10 0.026(3) 0.022(3) 0.013(3) 0.002(2) 0.002(2) 0.002(3)
C11 0.016(3) 0.010(3) 0.018(3) -0.001(2) -0.004(2) 0.003(2)
C12 0.021(3) 0.015(3) 0.026(3) 0.000(2) 0.003(3) 0.007(3)
C13 0.017(3) 0.015(3) 0.026(3) -0.003(2) -0.008(2) 0.001(2)
C14 0.012(3) 0.023(3) 0.034(3) 0.002(3) 0.002(3) -0.002(3)
C15 0.020(3) 0.016(3) 0.015(3) -0.001(2) -0.006(2) 0.003(3)
C16 0.021(3) 0.021(3) 0.023(3) 0.000(2) -0.003(2) 0.000(3)
C17 0.021(3) 0.016(3) 0.019(3) 0.003(2) 0.001(2) -0.001(3)
C18 0.028(3) 0.020(3) 0.013(3) -0.002(2) -0.002(2) 0.001(3)
Au2 0.01721(10) 0.01131(10) 0.01303(9) 0.00035(8) 0.00135(8) -0.00112(9)
P2 0.0209(8) 0.0100(7) 0.0125(6) 0.0012(5) 0.0002(5) -0.0001(6)
C19 0.025(3) 0.009(3) 0.016(3) 0.001(2) -0.002(2) -0.002(2)
C20 0.032(3) 0.016(3) 0.016(3) -0.001(2) -0.002(3) -0.007(3)
C21 0.037(4) 0.008(3) 0.020(3) -0.006(2) 0.001(3) 0.002(3)
C22 0.037(4) 0.014(3) 0.018(3) 0.002(2) 0.009(3) 0.000(3)
C23 0.022(3) 0.010(3) 0.021(3) 0.002(2) 0.002(2) 0.003(2)
C24 0.028(4) 0.026(4) 0.024(3) 0.009(3) 0.000(3) 0.008(3)
C25 0.035(4) 0.016(3) 0.031(4) 0.003(3) 0.010(3) 0.004(3)
C26 0.036(4) 0.022(3) 0.032(4) 0.006(3) 0.017(3) 0.010(3)
C27 0.031(3) 0.014(3) 0.012(3) -0.004(2) -0.005(2) -0.002(3)
C28 0.039(4) 0.015(3) 0.025(3) -0.001(2) -0.010(3) -0.004(3)
C29 0.026(3) 0.021(3) 0.024(3) 0.005(3) -0.005(2) -0.001(3)
C30 0.043(4) 0.020(3) 0.015(3) -0.002(2) -0.002(3) -0.003(3)
Sb1 0.01754(18) 0.01161(18) 0.01504(16) 0.00100(15) 0.00023(14) 0.00011(14)
F1 0.042(2) 0.0139(19) 0.038(2) -0.0069(16) 0.0044(18) 0.0028(18)
F2 0.0205(19) 0.055(3) 0.041(2) -0.002(2) -0.0137(16) 0.006(2)
F3 0.031(2) 0.035(2) 0.0245(19) 0.0155(17) 0.0039(16) -0.0048(19)
F4 0.0190(18) 0.026(2) 0.038(2) 0.0047(16) -0.0011(16) -0.0018(17)
F5 0.053(2) 0.031(2) 0.0224(18) 0.0138(18) 0.0131(18) 0.011(2)
F6 0.049(3) 0.022(2) 0.047(3) -0.0162(19) -0.001(2) -0.005(2)

loop_
_atom_type_symbol
_atom_type_description
_atom_type_scat_dispersion_real
_atom_type_scat_dispersion_imag
_atom_type_scat_source
C C 0.0033 0.0016 'International Tables Vol C Tables 4.2.6.8 and 6.1.1.4'
H H 0.0000 0.0000 'International Tables Vol C Tables 4.2.6.8 and 6.1.1.4'
F F 0.0171 0.0103 'International Tables Vol C Tables 4.2.6.8 and 6.1.1.4'
P P 0.1023 0.0942 'International Tables Vol C Tables 4.2.6.8 and 6.1.1.4'
Sb Sb -0.5866 1.5461 'International Tables Vol C Tables 4.2.6.8 and 6.1.1.4'
Au Au -2.0133 8.8022 'International Tables Vol C Tables 4.2.6.8 and 6.1.1.4'

loop_
_geom_angle_atom_site_label_1
_geom_angle_atom_site_label_2
_geom_angle_atom_site_label_3
_geom_angle
_geom_angle_site_symmetry_1
_geom_angle_site_symmetry_3
_geom_angle_publ_flag
C2 C1 Au1 172.8(5) . . ?
C2 C1 Au2 78.8(4) . . ?
Au1 C1 Au2 108.4(2) . . ?
C1 C2 C3 168.8(6) . . ?
C1 C2 Au2 69.9(4) . . ?
C3 C2 Au2 121.2(4) . . ?
C2 C3 C5 111.0(5) . . ?
C2 C3 C6 110.4(5) . . ?
C5 C3 C6 109.3(5) . . ?
C2 C3 C4 107.9(5) . . ?
C5 C3 C4 109.0(5) . . ?
C6 C3 C4 109.3(5) . . ?
C3 C4 H4A 109.5 . . ?
C3 C4 H4B 109.5 . . ?
H4A C4 H4B 109.5 . . ?
C3 C4 H4C 109.5 . . ?
H4A C4 H4C 109.5 . . ?
H4B C4 H4C 109.5 . . ?
C3 C5 H5A 109.5 . . ?
C3 C5 H5B 109.5 . . ?
H5A C5 H5B 109.5 . . ?
C3 C5 H5C 109.5 . . ?
H5A C5 H5C 109.5 . . ?
H5B C5 H5C 109.5 . . ?
C3 C6 H6A 109.5 . . ?
C3 C6 H6B 109.5 . . ?
H6A C6 H6B 109.5 . . ?
C3 C6 H6C 109.5 . . ?
H6A C6 H6C 109.5 . . ?
H6B C6 H6C 109.5 . . ?
C1 Au1 P1 178.57(15) . . ?
C11 P1 C7 110.1(3) . . ?
C11 P1 C15 109.9(3) . . ?
C7 P1 C15 110.7(3) . . ?
C11 P1 Au1 110.09(18) . . ?
C7 P1 Au1 107.65(18) . . ?
C15 P1 Au1 108.37(19) . . ?
C10 C7 C9 106.2(5) . . ?
C10 C7 C8 108.7(5) . . ?
C9 C7 C8 108.6(5) . . ?
C10 C7 P1 109.6(4) . . ?
C9 C7 P1 108.2(4) . . ?
C8 C7 P1 115.2(4) . . ?
C7 C8 H8A 109.5 . . ?
C7 C8 H8B 109.5 . . ?
H8A C8 H8B 109.5 . . ?
C7 C8 H8C 109.5 . . ?
H8A C8 H8C 109.5 . . ?
H8B C8 H8C 109.5 . . ?
C7 C9 H9A 109.5 . . ?
C7 C9 H9B 109.5 . . ?
H9A C9 H9B 109.5 . . ?
C7 C9 H9C 109.5 . . ?
H9A C9 H9C 109.5 . . ?
H9B C9 H9C 109.5 . . ?
C7 C10 H10A 109.5 . . ?
C7 C10 H10B 109.5 . . ?
H10A C10 H10B 109.5 . . ?
C7 C10 H10C 109.5 . . ?
H10A C10 H10C 109.5 . . ?
H10B C10 H10C 109.5 . . ?
C12 C11 C13 109.8(5) . . ?
C12 C11 C14 108.1(5) . . ?
C13 C11 C14 105.2(5) . . ?
C12 C11 P1 114.7(4) . . ?
C13 C11 P1 108.7(4) . . ?
C14 C11 P1 109.8(4) . . ?
C11 C12 H12A 109.5 . . ?
C11 C12 H12B 109.5 . . ?
H12A C12 H12B 109.5 . . ?
C11 C12 H12C 109.5 . . ?
H12A C12 H12C 109.5 . . ?
H12B C12 H12C 109.5 . . ?
C11 C13 H13A 109.5 . . ?
C11 C13 H13B 109.5 . . ?
H13A C13 H13B 109.5 . . ?
C11 C13 H13C 109.5 . . ?
H13A C13 H13C 109.5 . . ?
H13B C13 H13C 109.5 . . ?
C11 C14 H14A 109.5 . . ?
C11 C14 H14B 109.5 . . ?
H14A C14 H14B 109.5 . . ?
C11 C14 H14C 109.5 . . ?
H14A C14 H14C 109.5 . . ?
H14B C14 H14C 109.5 . . ?
C18 C15 C16 108.6(5) . . ?
C18 C15 C17 109.6(5) . . ?
C16 C15 C17 105.7(5) . . ?
C18 C15 P1 114.4(4) . . ?
C16 C15 P1 108.4(4) . . ?
C17 C15 P1 109.8(4) . . ?
C15 C16 H16A 109.5 . . ?
C15 C16 H16B 109.5 . . ?
H16A C16 H16B 109.5 . . ?
C15 C16 H16C 109.5 . . ?
H16A C16 H16C 109.5 . . ?
H16B C16 H16C 109.5 . . ?
C15 C17 H17A 109.5 . . ?
C15 C17 H17B 109.5 . . ?
H17A C17 H17B 109.5 . . ?
C15 C17 H17C 109.5 . . ?
H17A C17 H17C 109.5 . . ?
H17B C17 H17C 109.5 . . ?
C15 C18 H18A 109.5 . . ?
C15 C18 H18B 109.5 . . ?
H18A C18 H18B 109.5 . . ?
C15 C18 H18C 109.5 . . ?
H18A C18 H18C 109.5 . . ?
H18B C18 H18C 109.5 . . ?
C1 Au2 P2 171.47(15) . . ?
C1 Au2 C2 31.2(2) . . ?
P2 Au2 C2 157.28(16) . . ?
C23 P2 C19 110.7(3) . . ?
C23 P2 C27 111.0(3) . . ?
C19 P2 C27 110.6(3) . . ?
C23 P2 Au2 107.07(19) . . ?
C19 P2 Au2 108.89(19) . . ?
C27 P2 Au2 108.4(2) . . ?
C22 C19 C21 109.6(5) . . ?
C22 C19 C20 108.8(5) . . ?
C21 C19 C20 105.4(5) . . ?
C22 C19 P2 114.8(4) . . ?
C21 C19 P2 108.8(4) . . ?
C20 C19 P2 108.9(4) . . ?
C19 C20 H20A 109.5 . . ?
C19 C20 H20B 109.5 . . ?
H20A C20 H20B 109.5 . . ?
C19 C20 H20C 109.5 . . ?
H20A C20 H20C 109.5 . . ?
H20B C20 H20C 109.5 . . ?
C19 C21 H21A 109.5 . . ?
C19 C21 H21B 109.5 . . ?
H21A C21 H21B 109.5 . . ?
C19 C21 H21C 109.5 . . ?
H21A C21 H21C 109.5 . . ?
H21B C21 H21C 109.5 . . ?
C19 C22 H22A 109.5 . . ?
C19 C22 H22B 109.5 . . ?
H22A C22 H22B 109.5 . . ?
C19 C22 H22C 109.5 . . ?
H22A C22 H22C 109.5 . . ?
H22B C22 H22C 109.5 . . ?
C26 C23 C24 108.5(5) . . ?
C26 C23 C25 108.8(5) . . ?
C24 C23 C25 105.1(5) . . ?
C26 C23 P2 114.9(4) . . ?
C24 C23 P2 109.8(4) . . ?
C25 C23 P2 109.3(4) . . ?
C23 C24 H24A 109.5 . . ?
C23 C24 H24B 109.5 . . ?
H24A C24 H24B 109.5 . . ?
C23 C24 H24C 109.5 . . ?
H24A C24 H24C 109.5 . . ?
H24B C24 H24C 109.5 . . ?
C23 C25 H25A 109.5 . . ?
C23 C25 H25B 109.5 . . ?
H25A C25 H25B 109.5 . . ?
C23 C25 H25C 109.5 . . ?
H25A C25 H25C 109.5 . . ?
H25B C25 H25C 109.5 . . ?
C23 C26 H26A 109.5 . . ?
C23 C26 H26B 109.5 . . ?
H26A C26 H26B 109.5 . . ?
C23 C26 H26C 109.5 . . ?
H26A C26 H26C 109.5 . . ?
H26B C26 H26C 109.5 . . ?
C28 C27 C30 109.8(5) . . ?
C28 C27 C29 105.5(5) . . ?
C30 C27 C29 107.9(5) . . ?
C28 C27 P2 109.8(4) . . ?
C30 C27 P2 114.1(5) . . ?
C29 C27 P2 109.4(4) . . ?
C27 C28 H28A 109.5 . . ?
C27 C28 H28B 109.5 . . ?
H28A C28 H28B 109.5 . . ?
C27 C28 H28C 109.5 . . ?
H28A C28 H28C 109.5 . . ?
H28B C28 H28C 109.5 . . ?
C27 C29 H29A 109.5 . . ?
C27 C29 H29B 109.5 . . ?
H29A C29 H29B 109.5 . . ?
C27 C29 H29C 109.5 . . ?
H29A C29 H29C 109.5 . . ?
H29B C29 H29C 109.5 . . ?
C27 C30 H30A 109.5 . . ?
C27 C30 H30B 109.5 . . ?
H30A C30 H30B 109.5 . . ?
C27 C30 H30C 109.5 . . ?
H30A C30 H30C 109.5 . . ?
H30B C30 H30C 109.5 . . ?
F1 Sb1 F6 179.8(2) . . ?
F1 Sb1 F3 89.54(18) . . ?
F6 Sb1 F3 90.45(19) . . ?
F1 Sb1 F5 89.60(18) . . ?
F6 Sb1 F5 90.41(19) . . ?
F3 Sb1 F5 179.12(19) . . ?
F1 Sb1 F2 91.06(19) . . ?
F6 Sb1 F2 89.2(2) . . ?
F3 Sb1 F2 89.60(18) . . ?
F5 Sb1 F2 90.26(19) . . ?
F1 Sb1 F4 90.61(17) . . ?
F6 Sb1 F4 89.18(18) . . ?
F3 Sb1 F4 90.20(16) . . ?
F5 Sb1 F4 89.97(17) . . ?
F2 Sb1 F4 178.32(19) . . ?

loop_
_geom_bond_atom_site_label_1
_geom_bond_atom_site_label_2
_geom_bond_distance
_geom_bond_site_symmetry_2
_geom_bond_publ_flag
C1 C2 1.219(8) . ?
C1 Au1 2.021(5) . ?
C1 Au2 2.209(5) . ?
C2 C3 1.497(8) . ?
C2 Au2 2.307(6) . ?
C3 C5 1.519(9) . ?
C3 C6 1.532(8) . ?
C3 C4 1.541(8) . ?
C4 H4A 0.9800 . ?
C4 H4B 0.9800 . ?
C4 H4C 0.9800 . ?
C5 H5A 0.9800 . ?
C5 H5B 0.9800 . ?
C5 H5C 0.9800 . ?
C6 H6A 0.9800 . ?
C6 H6B 0.9800 . ?
C6 H6C 0.9800 . ?
Au1 P1 2.3022(14) . ?
P1 C11 1.892(6) . ?
P1 C7 1.899(6) . ?
P1 C15 1.902(6) . ?
C7 C10 1.545(8) . ?
C7 C9 1.548(8) . ?
C7 C8 1.548(8) . ?
C8 H8A 0.9800 . ?
C8 H8B 0.9800 . ?
C8 H8C 0.9800 . ?
C9 H9A 0.9800 . ?
C9 H9B 0.9800 . ?
C9 H9C 0.9800 . ?
C10 H10A 0.9800 . ?
C10 H10B 0.9800 . ?
C10 H10C 0.9800 . ?
C11 C12 1.527(8) . ?
C11 C13 1.538(8) . ?
C11 C14 1.539(8) . ?
C12 H12A 0.9800 . ?
C12 H12B 0.9800 . ?
C12 H12C 0.9800 . ?
C13 H13A 0.9800 . ?
C13 H13B 0.9800 . ?
C13 H13C 0.9800 . ?
C14 H14A 0.9800 . ?
C14 H14B 0.9800 . ?
C14 H14C 0.9800 . ?
C15 C18 1.528(8) . ?
C15 C16 1.538(8) . ?
C15 C17 1.547(8) . ?
C16 H16A 0.9800 . ?
C16 H16B 0.9800 . ?
C16 H16C 0.9800 . ?
C17 H17A 0.9800 . ?
C17 H17B 0.9800 . ?
C17 H17C 0.9800 . ?
C18 H18A 0.9800 . ?
C18 H18B 0.9800 . ?
C18 H18C 0.9800 . ?
Au2 P2 2.2881(15) . ?
P2 C23 1.889(6) . ?
P2 C19 1.898(6) . ?
P2 C27 1.902(6) . ?
C19 C22 1.531(8) . ?
C19 C21 1.533(8) . ?
C19 C20 1.533(8) . ?
C20 H20A 0.9800 . ?
C20 H20B 0.9800 . ?
C20 H20C 0.9800 . ?
C21 H21A 0.9800 . ?
C21 H21B 0.9800 . ?
C21 H21C 0.9800 . ?
C22 H22A 0.9800 . ?
C22 H22B 0.9800 . ?
C22 H22C 0.9800 . ?
C23 C26 1.543(8) . ?
C23 C24 1.541(8) . ?
C23 C25 1.540(9) . ?
C24 H24A 0.9800 . ?
C24 H24B 0.9800 . ?
C24 H24C 0.9800 . ?
C25 H25A 0.9800 . ?
C25 H25B 0.9800 . ?
C25 H25C 0.9800 . ?
C26 H26A 0.9800 . ?
C26 H26B 0.9800 . ?
C26 H26C 0.9800 . ?
C27 C28 1.531(9) . ?
C27 C30 1.539(8) . ?
C27 C29 1.554(9) . ?
C28 H28A 0.9800 . ?
C28 H28B 0.9800 . ?
C28 H28C 0.9800 . ?
C29 H29A 0.9800 . ?
C29 H29B 0.9800 . ?
C29 H29C 0.9800 . ?
C30 H30A 0.9800 . ?
C30 H30B 0.9800 . ?
C30 H30C 0.9800 . ?
Sb1 F1 1.862(4) . ?
Sb1 F6 1.871(4) . ?
Sb1 F3 1.872(3) . ?
Sb1 F5 1.873(3) . ?
Sb1 F2 1.874(3) . ?
Sb1 F4 1.875(4) . ?

loop_
_geom_torsion_atom_site_label_1
_geom_torsion_atom_site_label_2
_geom_torsion_atom_site_label_3
_geom_torsion_atom_site_label_4
_geom_torsion
_geom_torsion_site_symmetry_1
_geom_torsion_site_symmetry_2
_geom_torsion_site_symmetry_3
_geom_torsion_site_symmetry_4
_geom_torsion_publ_flag
Au2 C1 C2 C3 172(3) . . . . ?
C1 C2 C3 C5 122(3) . . . . ?
Au2 C2 C3 C5 -66.6(6) . . . . ?
C1 C2 C3 C6 -117(3) . . . . ?
Au2 C2 C3 C6 54.8(6) . . . . ?
C1 C2 C3 C4 2(3) . . . . ?
Au2 C2 C3 C4 174.1(4) . . . . ?
C11 P1 C7 C10 45.7(5) . . . . ?
C15 P1 C7 C10 167.4(4) . . . . ?
Au1 P1 C7 C10 -74.3(4) . . . . ?
C11 P1 C7 C9 161.1(4) . . . . ?
C15 P1 C7 C9 -77.2(4) . . . . ?
Au1 P1 C7 C9 41.1(4) . . . . ?
C11 P1 C7 C8 -77.2(5) . . . . ?
C15 P1 C7 C8 44.5(5) . . . . ?
Au1 P1 C7 C8 162.8(4) . . . . ?
C7 P1 C11 C12 43.6(5) . . . . ?
C15 P1 C11 C12 -78.5(5) . . . . ?
Au1 P1 C11 C12 162.2(4) . . . . ?
C7 P1 C11 C13 -79.8(4) . . . . ?
C15 P1 C11 C13 158.0(4) . . . . ?
Au1 P1 C11 C13 38.7(4) . . . . ?
C7 P1 C11 C14 165.6(4) . . . . ?
C15 P1 C11 C14 43.5(5) . . . . ?
Au1 P1 C11 C14 -75.9(4) . . . . ?
C11 P1 C15 C18 48.0(5) . . . . ?
C7 P1 C15 C18 -73.8(5) . . . . ?
Au1 P1 C15 C18 168.4(4) . . . . ?
C11 P1 C15 C16 169.3(4) . . . . ?
C7 P1 C15 C16 47.5(5) . . . . ?
Au1 P1 C15 C16 -70.3(4) . . . . ?
C11 P1 C15 C17 -75.7(4) . . . . ?
C7 P1 C15 C17 162.5(4) . . . . ?
Au1 P1 C15 C17 44.7(4) . . . . ?
Au1 C1 Au2 C2 -179.2(5) . . . . ?
C3 C2 Au2 C1 -178.3(7) . . . . ?
C1 C2 Au2 P2 -178.5(3) . . . . ?
C3 C2 Au2 P2 3.2(8) . . . . ?
C2 Au2 P2 C23 45.2(4) . . . . ?
C2 Au2 P2 C19 164.9(4) . . . . ?
C2 Au2 P2 C27 -74.7(4) . . . . ?
C23 P2 C19 C22 -76.6(5) . . . . ?
C27 P2 C19 C22 46.9(5) . . . . ?
Au2 P2 C19 C22 166.0(4) . . . . ?
C23 P2 C19 C21 160.2(4) . . . . ?
C27 P2 C19 C21 -76.3(4) . . . . ?
Au2 P2 C19 C21 42.7(4) . . . . ?
C23 P2 C19 C20 45.7(5) . . . . ?
C27 P2 C19 C20 169.2(4) . . . . ?
Au2 P2 C19 C20 -71.7(4) . . . . ?
C19 P2 C23 C26 45.5(5) . . . . ?
C27 P2 C23 C26 -77.7(5) . . . . ?
Au2 P2 C23 C26 164.1(4) . . . . ?
C19 P2 C23 C24 -77.0(5) . . . . ?
C27 P2 C23 C24 159.7(4) . . . . ?
Au2 P2 C23 C24 41.5(5) . . . . ?
C19 P2 C23 C25 168.1(4) . . . . ?
C27 P2 C23 C25 44.9(5) . . . . ?
Au2 P2 C23 C25 -73.3(4) . . . . ?
C23 P2 C27 C28 -78.6(5) . . . . ?
C19 P2 C27 C28 158.1(4) . . . . ?
Au2 P2 C27 C28 38.8(5) . . . . ?
C23 P2 C27 C30 45.1(5) . . . . ?
C19 P2 C27 C30 -78.2(5) . . . . ?
Au2 P2 C27 C30 162.5(4) . . . . ?
C23 P2 C27 C29 166.1(4) . . . . ?
C19 P2 C27 C29 42.8(5) . . . . ?
Au2 P2 C27 C29 -76.5(4) . . . . ?
